data_7155124
loop_
_publ_author_name
'Fu, Jian-Guo'
'Shan, Yi-Fan'
'Sun, Wang-Bin'
'Lin, Guo-Qiang'
'Sun, Bing-Feng'

_publ_section_title
;
 An asymmetric approach to bicyclo[2.2.1]heptane-1-carboxylates via a
 formal [4 + 2] cycloaddition reaction enabled by organocatalysis.
;
_journal_issue 23
_journal_name_full 'Organic &amp; biomolecular chemistry'
_journal_page_first 5229
_journal_page_last 5232
_journal_paper_doi 10.1039/c6ob00814c
_journal_volume 14
_journal_year 2016
_chemical_absolute_configuration rmad
_chemical_formula_moiety 'C17 H21 N O5 S'
_chemical_formula_sum 'C17 H21 N O5 S'
_chemical_formula_weight 351.41
_chemical_name_systematic
;
 ?
;
_space_group_crystal_system orthorhombic
_space_group_IT_number 19
_space_group_name_Hall 'P 2ac 2ab'
_space_group_name_H-M_alt 'P 21 21 21'
_symmetry_space_group_name_Hall 'P 2ac 2ab'
_symmetry_space_group_name_H-M 'P 21 21 21'
_atom_sites_solution_hydrogens geom
_atom_sites_solution_primary direct
_audit_creation_date 2015-03-25
_audit_creation_method
;
Olex2 1.2
(compiled 2015.01.26 svn.r3150 for OlexSys, GUI svn.r4998)
;
_audit_update_record
;
2016-04-16 deposited with the CCDC.
2016-05-18 downloaded from the CCDC.
;
_cell_angle_alpha 90
_cell_angle_beta 90
_cell_angle_gamma 90
_cell_formula_units_Z 4
_cell_length_a 7.5608(8)
_cell_length_b 13.1579(14)
_cell_length_c 16.9471(18)
_cell_measurement_reflns_used 5211
_cell_measurement_temperature 130
_cell_measurement_theta_max 29.24
_cell_measurement_theta_min 2.40
_cell_volume 1686.0(3)
_computing_cell_refinement 'SAINT v7.68A (Bruker, 2009)'
_computing_data_reduction 'SAINT v7.68A (Bruker, 2009)'
_computing_molecular_graphics 'Olex2 (Dolomanov et al., 2009)'
_computing_publication_material 'Olex2 (Dolomanov et al., 2009)'
_computing_structure_refinement 'XL (Sheldrick, 2008)'
_computing_structure_solution 'ShelXS (Sheldrick, 2008)'
_diffrn_ambient_temperature 130
_diffrn_measured_fraction_theta_full 1.000
_diffrn_measured_fraction_theta_max 0.999
_diffrn_measurement_device_type 'Bruker APEX-II CCD'
_diffrn_measurement_method '\f and \w scans'
_diffrn_radiation_monochromator graphite
_diffrn_radiation_type MoK\a
_diffrn_radiation_wavelength 0.71073
_diffrn_reflns_av_R_equivalents 0.0316
_diffrn_reflns_av_unetI/netI 0.0341
_diffrn_reflns_Laue_measured_fraction_full 1.000
_diffrn_reflns_Laue_measured_fraction_max 0.999
_diffrn_reflns_limit_h_max 9
_diffrn_reflns_limit_h_min -10
_diffrn_reflns_limit_k_max 18
_diffrn_reflns_limit_k_min -18
_diffrn_reflns_limit_l_max 24
_diffrn_reflns_limit_l_min -22
_diffrn_reflns_number 17174
_diffrn_reflns_point_group_measured_fraction_full 1.000
_diffrn_reflns_point_group_measured_fraction_max 0.999
_diffrn_reflns_theta_full 26.000
_diffrn_reflns_theta_max 30.553
_diffrn_reflns_theta_min 1.959
_diffrn_standards_number 0
_exptl_absorpt_coefficient_mu 0.219
_exptl_absorpt_correction_T_max 0.7461
_exptl_absorpt_correction_T_min 0.6962
_exptl_absorpt_correction_type multi-scan
_exptl_absorpt_process_details
;
SADABS-2008/1 (Bruker,2008) was used for absorption correction.
wR2(int) was 0.0867 before and 0.0454 after correction.
The Ratio of minimum to maximum transmission is 0.9331.
The \l/2 correction factor is 0.0015.
;
_exptl_crystal_colour colourless
_exptl_crystal_colour_primary colourless
_exptl_crystal_density_diffrn 1.384
_exptl_crystal_description block
_exptl_crystal_F_000 744
_exptl_crystal_size_max 0.25
_exptl_crystal_size_mid 0.2
_exptl_crystal_size_min 0.15
_refine_diff_density_max 0.335
_refine_diff_density_min -0.267
_refine_diff_density_rms 0.047
_refine_ls_abs_structure_details
;
 Flack x determined using 1842 quotients [(I+)-(I-)]/[(I+)+(I-)]
 (Parsons, Flack and Wagner, Acta Cryst. B69 (2013) 249-259).
;
_refine_ls_abs_structure_Flack -0.08(4)
_refine_ls_extinction_method none
_refine_ls_goodness_of_fit_ref 1.030
_refine_ls_hydrogen_treatment constr
_refine_ls_matrix_type full
_refine_ls_number_parameters 219
_refine_ls_number_reflns 5177
_refine_ls_number_restraints 30
_refine_ls_restrained_S_all 1.064
_refine_ls_R_factor_all 0.0462
_refine_ls_R_factor_gt 0.0395
_refine_ls_shift/su_max 0.002
_refine_ls_shift/su_mean 0.000
_refine_ls_structure_factor_coef Fsqd
_refine_ls_weighting_details 'w=1/[\s^2^(Fo^2^)+(0.0509P)^2^+0.2587P] where P=(Fo^2^+2Fc^2^)/3'
_refine_ls_weighting_scheme calc
_refine_ls_wR_factor_gt 0.0933
_refine_ls_wR_factor_ref 0.0970
_reflns_Friedel_coverage 0.763
_reflns_Friedel_fraction_full 1.000
_reflns_Friedel_fraction_max 0.998
_reflns_number_gt 4640
_reflns_number_total 5177
_reflns_threshold_expression 'I > 2\s(I)'
_cod_data_source_file c6ob00814c2.cif
_cod_data_source_block mo_dm15213_0m
_cod_depositor_comments 'Adding full bibliography for 7155124.cif.'
_cod_database_code 7155124
_shelxl_version_number 2014-3
_shelx_space_group_comment
;
The symmetry employed for this shelxl refinement is uniquely defined
by the following loop, which should always be used as a source of
symmetry information in preference to the above space-group names.
They are only intended as comments.
;
_shelx_estimated_absorpt_t_max 0.968
_shelx_estimated_absorpt_t_min 0.947
_olex2_refinement_description
;
1. Fixed Uiso
 At 1.2 times of:
  All C(H) groups, All C(H,H) groups
 At 1.5 times of:
  All C(H,H,H) groups
2. Shared sites
{S1, C15'}
{S1', C15}
3. Uiso/Uaniso restraints and constraints
S1' \\sim C16 \\sim C17 \\sim S1: within 1.7A with sigma of 0.01 and sigma for
terminal atoms of 0.02
Uanis(C16) \\sim Ueq, Uanis(C17) \\sim Ueq: with sigma of 0.005 and sigma for
terminal atoms of 0.01
Uanis(S1) = Uanis(C15')
Uanis(S1') = Uanis(C15)
4. Others
 Fixed Sof: S1(0.5) C15(0.5) H15(0.5) S1'(0.5) C15'(0.5) H15'(0.5) H16(0.5)
 H16A(0.5) H17(0.5) H17A(0.5)
5.a Ternary CH refined with riding coordinates:
 C4(H4), C5(H5)
5.b Secondary CH2 refined with riding coordinates:
 C2(H2A,H2B), C7(H7A,H7B), C10(H10A,H10B), C12(H12A,H12B), C13(H13A,H13B)
5.c Aromatic/amide H refined with riding coordinates:
 C15(H15), C15'(H15'), C16(H16), C16(H16A), C17(H17), C17(H17A)
5.d Idealised Me refined as rotating group:
 C8(H8A,H8B,H8C), C11(H11A,H11B,H11C)
;
_olex2_submission_special_instructions 'No special instructions were received'

loop_
_space_group_symop_operation_xyz
'x, y, z'
'x+1/2, -y+1/2, -z'
'-x, y+1/2, -z+1/2'
'-x+1/2, -y, z+1/2'

loop_
_atom_site_label
_atom_site_type_symbol
_atom_site_fract_x
_atom_site_fract_y
_atom_site_fract_z
_atom_site_U_iso_or_equiv
_atom_site_adp_type
_atom_site_occupancy
_atom_site_site_symmetry_order
_atom_site_calc_flag
_atom_site_refinement_flags_posn
_atom_site_refinement_flags_adp
_atom_site_refinement_flags_occupancy
_atom_site_disorder_assembly
_atom_site_disorder_group
S1 S 0.25218(12) 1.18360(7) 0.47883(5) 0.03004(19) Uani 0.5 1 d . U P A 1
C15 C 0.01891(15) 1.04949(8) 0.42816(7) 0.0404(2) Uani 0.5 1 d . . P A 1
H15 H -0.0579 1.0090 0.3969 0.048 Uiso 0.5 1 calc R . P A 1
S1' S 0.01891(15) 1.04949(8) 0.42816(7) 0.0404(2) Uani 0.5 1 d . U P A 2
C15' C 0.25218(12) 1.18360(7) 0.47883(5) 0.03004(19) Uani 0.5 1 d . . P A 2
H15' H 0.3381 1.2360 0.4832 0.036 Uiso 0.5 1 calc R . P A 2
O1 O 0.81667(19) 1.26675(12) 0.28763(9) 0.0268(3) Uani 1 1 d . . . . .
O2 O 0.6625(2) 1.01331(11) 0.22964(10) 0.0331(4) Uani 1 1 d . . . . .
O3 O 0.87969(18) 1.08470(10) 0.15989(10) 0.0251(3) Uani 1 1 d . . . . .
O4 O 0.2170(2) 1.19416(13) 0.07716(9) 0.0330(4) Uani 1 1 d . . . . .
O5 O 0.0822(2) 1.32215(14) 0.12957(13) 0.0429(5) Uani 1 1 d . . . . .
N1 N 0.2081(2) 1.26483(13) 0.12422(10) 0.0241(3) Uani 1 1 d . . . . .
C1 C 0.7185(2) 1.27354(14) 0.23194(11) 0.0185(3) Uani 1 1 d . . . . .
C2 C 0.6494(3) 1.36943(13) 0.19347(12) 0.0195(4) Uani 1 1 d . . . . .
H2A H 0.7468 1.4089 0.1693 0.023 Uiso 1 1 calc R . . . .
H2B H 0.5870 1.4128 0.2322 0.023 Uiso 1 1 calc R . . . .
C3 C 0.5210(3) 1.32951(13) 0.13008(11) 0.0176(3) Uani 1 1 d . . . . .
C4 C 0.3640(2) 1.28500(14) 0.17760(11) 0.0172(3) Uani 1 1 d . . . . .
H4 H 0.3291 1.3331 0.2206 0.021 Uiso 1 1 calc R . . . .
C5 C 0.4362(2) 1.18544(13) 0.21370(10) 0.0155(3) Uani 1 1 d . . . . .
H5 H 0.3757 1.1274 0.1868 0.019 Uiso 1 1 calc R . . . .
C6 C 0.6329(2) 1.18577(13) 0.18679(10) 0.0161(3) Uani 1 1 d . . . . .
C7 C 0.6205(3) 1.23269(14) 0.10350(11) 0.0183(3) Uani 1 1 d . . . . .
H7A H 0.5504 1.1905 0.0666 0.022 Uiso 1 1 calc R . . . .
H7B H 0.7380 1.2478 0.0805 0.022 Uiso 1 1 calc R . . . .
C8 C 0.4730(3) 1.40666(14) 0.06733(12) 0.0237(4) Uani 1 1 d . . . . .
H8A H 0.4068 1.4626 0.0915 0.036 Uiso 1 1 calc GR . . . .
H8B H 0.4000 1.3740 0.0268 0.036 Uiso 1 1 calc GR . . . .
H8C H 0.5813 1.4332 0.0431 0.036 Uiso 1 1 calc GR . . . .
C9 C 0.7234(2) 1.08523(13) 0.19567(11) 0.0183(3) Uani 1 1 d . . . . .
C10 C 0.9763(3) 0.98857(14) 0.16195(14) 0.0256(4) Uani 1 1 d . . . . .
H10A H 0.9711 0.9600 0.2159 0.031 Uiso 1 1 calc R . . . .
H10B H 1.1020 1.0010 0.1488 0.031 Uiso 1 1 calc R . . . .
C11 C 0.9003(3) 0.91345(15) 0.10481(13) 0.0250(4) Uani 1 1 d . . . . .
H11A H 0.8977 0.9434 0.0519 0.038 Uiso 1 1 calc GR . . . .
H11B H 0.7797 0.8957 0.1210 0.038 Uiso 1 1 calc GR . . . .
H11C H 0.9737 0.8521 0.1042 0.038 Uiso 1 1 calc GR . . . .
C12 C 0.4020(2) 1.17568(14) 0.30197(11) 0.0177(3) Uani 1 1 d . . . . .
H12A H 0.4411 1.2385 0.3290 0.021 Uiso 1 1 calc R . . . .
H12B H 0.4716 1.1182 0.3233 0.021 Uiso 1 1 calc R . . . .
C13 C 0.2057(3) 1.15797(15) 0.31823(11) 0.0207(4) Uani 1 1 d . . . . .
H13A H 0.1394 1.2200 0.3034 0.025 Uiso 1 1 calc R . . . .
H13B H 0.1636 1.1019 0.2841 0.025 Uiso 1 1 calc R . . . .
C14 C 0.1640(3) 1.13237(15) 0.40220(12) 0.0223(4) Uani 1 1 d . . . . .
C16 C 0.0400(4) 1.0545(2) 0.5162(2) 0.0561(9) Uani 1 1 d . U . . .
H16 H -0.0254 1.0117 0.5507 0.067 Uiso 0.5 1 calc R . P A 1
H16A H -0.0254 1.0117 0.5507 0.067 Uiso 0.5 1 calc R . P A 2
C17 C 0.1549(4) 1.1220(3) 0.54304(15) 0.0517(8) Uani 1 1 d . U . . .
H17 H 0.1761 1.1319 0.5978 0.062 Uiso 0.5 1 calc R . P A 1
H17A H 0.1761 1.1319 0.5978 0.062 Uiso 0.5 1 calc R . P A 2

loop_
_atom_site_aniso_label
_atom_site_aniso_U_11
_atom_site_aniso_U_22
_atom_site_aniso_U_33
_atom_site_aniso_U_23
_atom_site_aniso_U_13
_atom_site_aniso_U_12
S1 0.0300(4) 0.0360(4) 0.0241(4) 0.0072(3) -0.0032(3) -0.0015(4)
C15 0.0406(5) 0.0339(5) 0.0466(6) -0.0036(4) 0.0125(5) -0.0090(4)
S1' 0.0406(5) 0.0339(5) 0.0466(6) -0.0036(4) 0.0125(5) -0.0090(4)
C15' 0.0300(4) 0.0360(4) 0.0241(4) 0.0072(3) -0.0032(3) -0.0015(4)
O1 0.0207(7) 0.0313(7) 0.0283(7) -0.0027(6) -0.0069(6) -0.0004(6)
O2 0.0336(8) 0.0231(7) 0.0428(9) 0.0128(7) 0.0179(7) 0.0077(6)
O3 0.0174(7) 0.0171(6) 0.0407(8) 0.0004(6) 0.0084(6) 0.0025(5)
O4 0.0341(9) 0.0412(9) 0.0237(7) -0.0026(6) -0.0092(7) -0.0068(7)
O5 0.0218(8) 0.0362(9) 0.0707(13) 0.0076(9) -0.0140(8) 0.0060(7)
N1 0.0184(8) 0.0263(8) 0.0277(8) 0.0096(7) -0.0055(7) -0.0028(7)
C1 0.0133(8) 0.0206(8) 0.0216(8) -0.0011(7) 0.0020(7) -0.0011(7)
C2 0.0182(9) 0.0158(8) 0.0244(9) -0.0018(7) -0.0011(7) -0.0015(7)
C3 0.0180(8) 0.0155(7) 0.0192(8) 0.0003(6) 0.0007(7) 0.0001(7)
C4 0.0150(8) 0.0183(7) 0.0183(8) 0.0011(6) -0.0022(7) 0.0007(6)
C5 0.0135(7) 0.0163(7) 0.0167(8) 0.0003(6) -0.0003(6) 0.0003(6)
C6 0.0150(8) 0.0164(7) 0.0168(8) 0.0003(6) 0.0009(6) 0.0012(6)
C7 0.0204(9) 0.0178(8) 0.0167(8) 0.0002(6) 0.0033(7) 0.0021(7)
C8 0.0268(10) 0.0183(8) 0.0259(9) 0.0060(7) 0.0001(8) 0.0019(8)
C9 0.0170(8) 0.0184(7) 0.0195(8) -0.0003(6) 0.0019(7) 0.0021(7)
C10 0.0165(9) 0.0188(8) 0.0415(12) -0.0037(8) -0.0005(9) 0.0051(7)
C11 0.0259(10) 0.0210(8) 0.0282(10) -0.0011(7) 0.0022(8) 0.0046(8)
C12 0.0149(8) 0.0216(8) 0.0166(8) 0.0007(6) 0.0003(6) 0.0003(7)
C13 0.0167(8) 0.0273(9) 0.0181(8) -0.0006(7) 0.0003(7) -0.0028(7)
C14 0.0214(9) 0.0220(9) 0.0234(9) 0.0028(7) 0.0071(8) 0.0037(7)
C16 0.0408(15) 0.0567(16) 0.0709(19) 0.0382(16) 0.0303(15) 0.0136(13)
C17 0.0555(18) 0.077(2) 0.0226(11) 0.0032(12) 0.0019(11) 0.0404(16)

loop_
_atom_type_symbol
_atom_type_description
_atom_type_scat_dispersion_real
_atom_type_scat_dispersion_imag
_atom_type_scat_source
C C 0.0033 0.0016 'International Tables Vol C Tables 4.2.6.8 and 6.1.1.4'
H H 0.0000 0.0000 'International Tables Vol C Tables 4.2.6.8 and 6.1.1.4'
N N 0.0061 0.0033 'International Tables Vol C Tables 4.2.6.8 and 6.1.1.4'
O O 0.0106 0.0060 'International Tables Vol C Tables 4.2.6.8 and 6.1.1.4'
S S 0.1246 0.1234 'International Tables Vol C Tables 4.2.6.8 and 6.1.1.4'

loop_
_geom_angle_atom_site_label_1
_geom_angle_atom_site_label_2
_geom_angle_atom_site_label_3
_geom_angle
C17 S1 C14 98.74(16)
C14 C15 H15 130.1
C16 C15 H15 130.1
C16 C15 C14 99.75(16)
C9 O3 C10 116.00(15)
O4 N1 C4 118.68(17)
O5 N1 O4 124.12(19)
O5 N1 C4 117.18(18)
O1 C1 C2 127.77(17)
O1 C1 C6 126.67(17)
C2 C1 C6 105.54(15)
C1 C2 H2A 111.1
C1 C2 H2B 111.1
C1 C2 C3 103.52(14)
H2A C2 H2B 109.0
C3 C2 H2A 111.1
C3 C2 H2B 111.1
C2 C3 C4 104.43(15)
C2 C3 C7 100.22(15)
C7 C3 C4 102.28(14)
C8 C3 C2 114.34(15)
C8 C3 C4 115.79(16)
C8 C3 C7 117.65(16)
N1 C4 C3 110.68(14)
N1 C4 H4 110.0
N1 C4 C5 111.34(14)
C3 C4 H4 110.0
C5 C4 C3 104.81(14)
C5 C4 H4 110.0
C4 C5 H5 107.8
C4 C5 C6 102.66(14)
C6 C5 H5 107.8
C12 C5 C4 113.59(15)
C12 C5 H5 107.8
C12 C5 C6 116.76(15)
C1 C6 C5 105.09(14)
C1 C6 C7 100.44(14)
C7 C6 C5 102.20(14)
C9 C6 C1 115.05(15)
C9 C6 C5 113.90(15)
C9 C6 C7 118.24(15)
C3 C7 H7A 112.7
C3 C7 H7B 112.7
C6 C7 C3 95.31(14)
C6 C7 H7A 112.7
C6 C7 H7B 112.7
H7A C7 H7B 110.2
C3 C8 H8A 109.5
C3 C8 H8B 109.5
C3 C8 H8C 109.5
H8A C8 H8B 109.5
H8A C8 H8C 109.5
H8B C8 H8C 109.5
O2 C9 O3 123.81(17)
O2 C9 C6 124.74(17)
O3 C9 C6 111.44(15)
O3 C10 H10A 109.4
O3 C10 H10B 109.4
O3 C10 C11 111.34(17)
H10A C10 H10B 108.0
C11 C10 H10A 109.4
C11 C10 H10B 109.4
C10 C11 H11A 109.5
C10 C11 H11B 109.5
C10 C11 H11C 109.5
H11A C11 H11B 109.5
H11A C11 H11C 109.5
H11B C11 H11C 109.5
C5 C12 H12A 109.5
C5 C12 H12B 109.5
C5 C12 C13 110.79(15)
H12A C12 H12B 108.1
C13 C12 H12A 109.5
C13 C12 H12B 109.5
C12 C13 H13A 108.7
C12 C13 H13B 108.7
H13A C13 H13B 107.6
C14 C13 C12 114.24(16)
C14 C13 H13A 108.7
C14 C13 H13B 108.7
S1 C14 C15 110.25(12)
C13 C14 S1 125.92(16)
C13 C14 C15 123.82(16)
C15 C16 H16 121.9
C17 C16 C15 116.1(2)
C17 C16 H16 121.9
C17 C16 H16A 121.9
S1 C17 H17 122.5
C16 C17 S1 115.0(2)
C16 C17 H17 122.5
C16 C17 H17A 122.5

loop_
_geom_bond_atom_site_label_1
_geom_bond_atom_site_label_2
_geom_bond_distance
S1 C14 1.608(2)
S1 C17 1.543(3)
C15 H15 0.9500
C15 C14 1.608(2)
C15 C16 1.503(4)
O1 C1 1.204(2)
O2 C9 1.199(2)
O3 C9 1.328(2)
O3 C10 1.461(2)
O4 N1 1.227(2)
O5 N1 1.217(2)
N1 C4 1.510(2)
C1 C2 1.513(3)
C1 C6 1.529(3)
C2 H2A 0.9900
C2 H2B 0.9900
C2 C3 1.540(3)
C3 C4 1.549(3)
C3 C7 1.546(3)
C3 C8 1.514(3)
C4 H4 1.0000
C4 C5 1.545(2)
C5 H5 1.0000
C5 C6 1.555(2)
C5 C12 1.524(2)
C6 C7 1.543(3)
C6 C9 1.497(2)
C7 H7A 0.9900
C7 H7B 0.9900
C8 H8A 0.9800
C8 H8B 0.9800
C8 H8C 0.9800
C10 H10A 0.9900
C10 H10B 0.9900
C10 C11 1.498(3)
C11 H11A 0.9800
C11 H11B 0.9800
C11 H11C 0.9800
C12 H12A 0.9900
C12 H12B 0.9900
C12 C13 1.528(3)
C13 H13A 0.9900
C13 H13B 0.9900
C13 C14 1.496(3)
C16 H16 0.9500
C16 H16A 0.9500
C16 C17 1.323(5)
C17 H17 0.9500
C17 H17A 0.9500

loop_
_geom_torsion_atom_site_label_1
_geom_torsion_atom_site_label_2
_geom_torsion_atom_site_label_3
_geom_torsion_atom_site_label_4
_geom_torsion
C15 C16 C17 S1 -1.2(3)
O1 C1 C2 C3 -176.06(18)
O1 C1 C6 C5 105.3(2)
O1 C1 C6 C7 -148.93(19)
O1 C1 C6 C9 -20.8(3)
O4 N1 C4 C3 71.3(2)
O4 N1 C4 C5 -44.9(2)
O5 N1 C4 C3 -106.9(2)
O5 N1 C4 C5 136.94(18)
N1 C4 C5 C6 122.75(15)
N1 C4 C5 C12 -110.25(17)
C1 C2 C3 C4 69.29(18)
C1 C2 C3 C7 -36.35(18)
C1 C2 C3 C8 -163.16(16)
C1 C6 C7 C3 -53.78(16)
C1 C6 C9 O2 111.8(2)
C1 C6 C9 O3 -69.2(2)
C2 C1 C6 C5 -73.06(17)
C2 C1 C6 C7 32.74(17)
C2 C1 C6 C9 160.84(16)
C2 C3 C4 N1 166.82(14)
C2 C3 C4 C5 -73.03(16)
C2 C3 C7 C6 55.43(16)
C3 C4 C5 C6 3.05(17)
C3 C4 C5 C12 130.04(15)
C4 C3 C7 C6 -51.93(16)
C4 C5 C6 C1 68.22(16)
C4 C5 C6 C7 -36.28(17)
C4 C5 C6 C9 -164.98(15)
C4 C5 C12 C13 70.6(2)
C5 C6 C7 C3 54.32(16)
C5 C6 C9 O2 -9.6(3)
C5 C6 C9 O3 169.35(15)
C5 C12 C13 C14 171.48(16)
C6 C1 C2 C3 2.25(19)
C6 C5 C12 C13 -170.17(15)
C7 C3 C4 N1 -89.08(17)
C7 C3 C4 C5 31.07(17)
C7 C6 C9 O2 -129.6(2)
C7 C6 C9 O3 49.3(2)
C8 C3 C4 N1 40.2(2)
C8 C3 C4 C5 160.32(15)
C8 C3 C7 C6 179.99(16)
C9 O3 C10 C11 76.0(2)
C9 C6 C7 C3 -179.77(15)
C10 O3 C9 O2 1.5(3)
C10 O3 C9 C6 -177.43(16)
C12 C5 C6 C1 -56.72(19)
C12 C5 C6 C7 -161.22(15)
C12 C5 C6 C9 70.1(2)
C12 C13 C14 S1 40.5(3)
C12 C13 C14 C15 -140.81(17)
C14 S1 C17 C16 -0.8(2)
C14 C15 C16 C17 2.5(3)
C16 C15 C14 S1 -2.84(18)
C16 C15 C14 C13 178.26(19)
C17 S1 C14 C15 2.27(16)
C17 S1 C14 C13 -178.86(19)
